data_8102120
loop_
_publ_author_name
'Dai, Z.'
'Heller, D.'
'Preetz, A.'
'Drexler, H.-J.'

_publ_section_title
;
Crystal structure of (h^4^-cycloocta-1,5-dien)-N-(2-(diphenylphosphinooxy)-
3-(naphthalen-1-yloxy)propyl)-N-(pentan-3-yl)-1,1-diphenylphosphinamine-
rhodium(I) tetrafluoroborate, [Rh(C~8~H~12~)(C~42~H~43~NO~2~P~2~)]
[BF~4~]
;
_journal_issue 2
_journal_name_full 'Zeitschrift f\"ur Kristallographie - New Crystal Structures'
_journal_page_first 111
_journal_page_last 113
_journal_volume 222
_journal_year 2007
_chemical_formula_structural '[Rh(C8H12)(C42H43NO2P2)][BF4]'
_chemical_formula_sum 'C50 H55 B F4 N O2 P2 Rh'
_chemical_formula_weight 953.61
_chemical_name_systematic
; 
(\h^4^-cyclo-octa-1,5-dien)-N-(2-(diphenylphosphinooxy)-3-(naphthalen-1-
yloxy)propyl)-N-(pentan-3-yl)-1,1-diphenylphosphinamine-rhodium(I) 
tetrafluoroborate
;
_space_group_IT_number 4
_symmetry_cell_setting monoclinic
_symmetry_space_group_name_Hall 'P 2yb'
_symmetry_space_group_name_H-M 'P 1 21 1'
_atom_sites_solution_hydrogens geom
_atom_sites_solution_primary direct
_atom_sites_solution_secondary difmap
_audit_creation_method SHELXL-97
_cell_angle_alpha 90.00
_cell_angle_beta 115.80(3)
_cell_angle_gamma 90.00
_cell_formula_units_Z 2
_cell_length_a 12.722(3)
_cell_length_b 15.248(3)
_cell_length_c 12.818(3)
_cell_measurement_reflns_used 5000
_cell_measurement_temperature 200(2)
_cell_measurement_theta_max 20
_cell_measurement_theta_min 4
_cell_volume 2238.6(10)
_computing_cell_refinement STOE-CELL
_computing_data_collection STOE-EXPOSE
_computing_data_reduction STOE-INTEGRATE
_computing_molecular_graphics 'XP (Siemens)'
_computing_publication_material SHELXL-97
_computing_structure_refinement 'SHELXL-97 (Sheldrick, 1997)'
_computing_structure_solution 'SHELXS-97 (Sheldrick, 1997)'
_diffrn_ambient_temperature 200(2)
_diffrn_measured_fraction_theta_full 0.996
_diffrn_measured_fraction_theta_max 0.996
_diffrn_measurement_device_type 'Stoe IPDS 2'
_diffrn_measurement_method 'laser scanned imaging plate'
_diffrn_radiation_monochromator graphite
_diffrn_radiation_source 'fine-focus sealed tube'
_diffrn_radiation_type MoK\a
_diffrn_radiation_wavelength 0.71073
_diffrn_reflns_av_R_equivalents 0.0363
_diffrn_reflns_av_sigmaI/netI 0.0586
_diffrn_reflns_limit_h_max 13
_diffrn_reflns_limit_h_min -13
_diffrn_reflns_limit_k_max 16
_diffrn_reflns_limit_k_min -16
_diffrn_reflns_limit_l_max 13
_diffrn_reflns_limit_l_min -14
_diffrn_reflns_number 10753
_diffrn_reflns_theta_full 23.00
_diffrn_reflns_theta_max 23.00
_diffrn_reflns_theta_min 1.78
_diffrn_standards_interval_time 360
_diffrn_standards_number 50-200
_exptl_absorpt_coefficient_mu 0.511
_exptl_absorpt_correction_type none
_exptl_crystal_colour red
_exptl_crystal_density_diffrn 1.415
_exptl_crystal_density_method 'not measured'
_exptl_crystal_description prism
_exptl_crystal_F_000 988
_exptl_crystal_size_max 0.5
_exptl_crystal_size_mid 0.4
_exptl_crystal_size_min 0.2
_refine_diff_density_max 0.364
_refine_diff_density_min -0.526
_refine_diff_density_rms 0.072
_refine_ls_abs_structure_details 'Flack H D (1983), Acta Cryst. A39, 876-881'
_refine_ls_abs_structure_Flack -0.03(3)
_refine_ls_extinction_method none
_refine_ls_goodness_of_fit_ref 1.093
_refine_ls_hydrogen_treatment mixed
_refine_ls_matrix_type full
_refine_ls_number_parameters 550
_refine_ls_number_reflns 6202
_refine_ls_number_restraints 1
_refine_ls_restrained_S_all 1.093
_refine_ls_R_factor_all 0.0423
_refine_ls_R_factor_gt 0.0362
_refine_ls_shift/su_max 0.000
_refine_ls_shift/su_mean 0.000
_refine_ls_structure_factor_coef Fsqd
_refine_ls_weighting_details 'calc w=1/[\s^2^(Fo^2^)+(0.0360P)^2^+0.0000P] where P=(Fo^2^+2Fc^2^)/3'
_refine_ls_weighting_scheme calc
_refine_ls_wR_factor_gt 0.0774
_refine_ls_wR_factor_ref 0.0790
_reflns_number_gt 5557
_reflns_number_total 6202
_reflns_threshold_expression >2sigma(I)
_cod_data_source_file 1267-2002.cff
_cod_data_source_block hd9a
_cod_original_cell_volume 2238.6(9)
_cod_original_sg_symbol_H-M P12(1)1
_cod_database_code 8102120

loop_
_symmetry_equiv_pos_as_xyz
'x, y, z'
'-x, y+1/2, -z'

loop_
_atom_site_label
_atom_site_type_symbol
_atom_site_fract_x
_atom_site_fract_y
_atom_site_fract_z
_atom_site_U_iso_or_equiv
_atom_site_adp_type
_atom_site_occupancy
_atom_site_symmetry_multiplicity
_atom_site_Wyckoff_symbol
_atom_site_calc_flag
_atom_site_refinement_flags
_atom_site_disorder_assembly
_atom_site_disorder_group
Rh1 Rh -0.26122(3) -0.40252(2) -0.15335(3) 0.01923(10) Uani 1 2 a d . . .
P2 P -0.17759(11) -0.47961(8) 0.01613(10) 0.0191(3) Uani 1 2 a d . . .
P1 P -0.44360(11) -0.46178(8) -0.18840(10) 0.0200(3) Uani 1 2 a d . . .
O1 O -0.2306(3) -0.4543(2) 0.1070(3) 0.0215(8) Uani 1 2 a d . . .
O2 O -0.1905(3) -0.2851(2) 0.2273(3) 0.0268(8) Uani 1 2 a d . . .
N1 N -0.4661(3) -0.4845(2) -0.0699(3) 0.0194(9) Uani 1 2 a d . . .
C1 C -0.3239(5) -0.2845(3) -0.2795(4) 0.0246(12) Uani 1 2 a d . . .
H1A H -0.3981 -0.2615 -0.2900 0.080 Uiso 1 2 a d R . .
C2 C -0.3327(5) -0.3598(3) -0.3432(4) 0.0265(13) Uani 1 2 a d . . .
H2A H -0.4115 -0.3785 -0.3896 0.080 Uiso 1 2 a d R . .
C3 C -0.2465(4) -0.3924(5) -0.3829(4) 0.0383(14) Uani 1 2 a d . . .
H3A H -0.2625 -0.3660 -0.4563 0.080 Uiso 1 2 a d R . .
H3B H -0.2579 -0.4545 -0.3951 0.080 Uiso 1 2 a d R . .
C4 C -0.1177(5) -0.3774(3) -0.2980(4) 0.0381(16) Uani 1 2 a d . . .
H4A H -0.0976 -0.3185 -0.3085 0.080 Uiso 1 2 a d R . .
H4B H -0.0688 -0.4165 -0.3161 0.080 Uiso 1 2 a d R . .
C5 C -0.0957(4) -0.3894(4) -0.1719(4) 0.0260(13) Uani 1 2 a d . . .
H5A H -0.0397 -0.4344 -0.1325 0.080 Uiso 1 2 a d R . .
C6 C -0.0982(4) -0.3236(4) -0.0997(4) 0.0292(14) Uani 1 2 a d . . .
H6A H -0.0446 -0.3322 -0.0199 0.080 Uiso 1 2 a d R . .
C7 C -0.1303(5) -0.2287(3) -0.1298(4) 0.0350(14) Uani 1 2 a d . . .
H7A H -0.0632 -0.1982 -0.1272 0.080 Uiso 1 2 a d R . .
H7B H -0.1509 -0.2028 -0.0731 0.080 Uiso 1 2 a d R . .
C8 C -0.2308(5) -0.2158(4) -0.2503(5) 0.0363(14) Uani 1 2 a d . . .
H8A H -0.2649 -0.1590 -0.2545 0.080 Uiso 1 2 a d R . .
H8B H -0.2009 -0.2178 -0.3073 0.080 Uiso 1 2 a d R . .
C9 C -0.4394(4) -0.4155(4) 0.0191(4) 0.0235(12) Uani 1 2 a d . . .
H9A H -0.4585 -0.4378 0.0788 0.080 Uiso 1 2 a d R . .
H9B H -0.4896 -0.3663 -0.0157 0.080 Uiso 1 2 a d R . .
C10 C -0.3127(4) -0.3823(3) 0.0762(4) 0.0192(12) Uani 1 2 a d . . .
H10A H -0.2996 -0.3425 0.0251 0.080 Uiso 1 2 a d R . .
C11 C -0.2963(4) -0.3358(3) 0.1859(4) 0.0253(12) Uani 1 2 a d . . .
H11A H -0.3613 -0.2975 0.1707 0.080 Uiso 1 2 a d R . .
H11B H -0.2923 -0.3776 0.2435 0.080 Uiso 1 2 a d R . .
C12 C -0.1671(5) -0.2326(3) 0.3235(4) 0.0243(13) Uani 1 2 a d . . .
C13 C -0.2413(5) -0.2247(4) 0.3732(4) 0.0327(14) Uani 1 2 a d . . .
H13A H -0.3134 -0.2567 0.3435 0.080 Uiso 1 2 a d R . .
C14 C -0.2094(6) -0.1690(4) 0.4716(5) 0.0412(16) Uani 1 2 a d . . .
H14A H -0.2627 -0.1607 0.5054 0.080 Uiso 1 2 a d R . .
C15 C -0.1040(6) -0.1267(4) 0.5191(5) 0.0445(17) Uani 1 2 a d . . .
H15A H -0.0831 -0.0909 0.5869 0.080 Uiso 1 2 a d R . .
C16 C -0.0268(5) -0.1346(3) 0.4674(4) 0.0365(16) Uani 1 2 a d . . .
C17 C 0.0840(6) -0.0914(4) 0.5140(5) 0.049(2) Uani 1 2 a d . . .
H17A H 0.1066 -0.0557 0.5821 0.080 Uiso 1 2 a d R . .
C18 C 0.1594(7) -0.1025(4) 0.4641(5) 0.054(2) Uani 1 2 a d . . .
H18A H 0.2340 -0.0737 0.4976 0.080 Uiso 1 2 a d R . .
C19 C 0.1278(6) -0.1529(4) 0.3631(5) 0.0456(17) Uani 1 2 a d . . .
H19A H 0.1811 -0.1598 0.3288 0.080 Uiso 1 2 a d R . .
C20 C 0.0189(5) -0.1941(4) 0.3157(5) 0.0356(15) Uani 1 2 a d . . .
H20A H -0.0042 -0.2272 0.2455 0.080 Uiso 1 2 a d R . .
C21 C -0.0577(5) -0.1878(3) 0.3664(4) 0.0263(13) Uani 1 2 a d . . .
C22 C -0.5768(4) -0.5326(3) -0.0866(4) 0.0201(11) Uani 1 2 a d . . .
H22A H -0.6034 -0.5645 -0.1581 0.080 Uiso 1 2 a d R . .
C23 C -0.5416(5) -0.6007(3) 0.0125(4) 0.0295(13) Uani 1 2 a d . . .
H23A H -0.5012 -0.5710 0.0853 0.080 Uiso 1 2 a d R . .
H23B H -0.4882 -0.6417 0.0047 0.080 Uiso 1 2 a d R . .
C24 C -0.6439(5) -0.6510(4) 0.0139(5) 0.0415(15) Uani 1 2 a d . . .
H24A H -0.6166 -0.6922 0.0768 0.080 Uiso 1 2 a d R . .
H24B H -0.6967 -0.6103 0.0233 0.080 Uiso 1 2 a d R . .
H24C H -0.6836 -0.6818 -0.0581 0.080 Uiso 1 2 a d R . .
C25 C -0.6759(4) -0.4713(3) -0.0954(4) 0.0262(12) Uani 1 2 a d . . .
H25A H -0.6669 -0.4168 -0.1280 0.080 Uiso 1 2 a d R . .
H25B H -0.6678 -0.4594 -0.0187 0.080 Uiso 1 2 a d R . .
C26 C -0.8006(5) -0.5060(4) -0.1695(5) 0.0383(15) Uani 1 2 a d . . .
H26A H -0.8568 -0.4635 -0.1707 0.080 Uiso 1 2 a d R . .
H26B H -0.8108 -0.5166 -0.2471 0.080 Uiso 1 2 a d R . .
H26C H -0.8117 -0.5598 -0.1365 0.080 Uiso 1 2 a d R . .
C27 C -0.4577(4) -0.5678(3) -0.2629(4) 0.0213(11) Uani 1 2 a d . . .
C28 C -0.4745(5) -0.5665(4) -0.3783(4) 0.0313(13) Uani 1 2 a d . . .
H28A H -0.4868 -0.5117 -0.4188 0.080 Uiso 1 2 a d R . .
C29 C -0.4770(5) -0.6453(4) -0.4350(5) 0.0404(15) Uani 1 2 a d . . .
H29A H -0.4878 -0.6446 -0.5140 0.080 Uiso 1 2 a d R . .
C30 C -0.4631(5) -0.7242(4) -0.3776(5) 0.0398(16) Uani 1 2 a d . . .
H30A H -0.4653 -0.7784 -0.4167 0.080 Uiso 1 2 a d R . .
C31 C -0.4465(5) -0.7261(4) -0.2635(6) 0.0353(16) Uani 1 2 a d . . .
H31A H -0.4363 -0.7811 -0.2237 0.080 Uiso 1 2 a d R . .
C32 C -0.4438(4) -0.6474(3) -0.2068(4) 0.0255(12) Uani 1 2 a d . . .
H32A H -0.4337 -0.6486 -0.1281 0.080 Uiso 1 2 a d R . .
C33 C -0.5754(3) -0.4012(5) -0.2834(3) 0.0226(9) Uani 1 2 a d . . .
C34 C -0.5823(5) -0.3130(3) -0.2619(4) 0.0290(13) Uani 1 2 a d . . .
H34A H -0.5148 -0.2839 -0.2049 0.080 Uiso 1 2 a d R . .
C35 C -0.6866(5) -0.2665(4) -0.3187(5) 0.0373(14) Uani 1 2 a d . . .
H35A H -0.6892 -0.2049 -0.3049 0.080 Uiso 1 2 a d R . .
C36 C -0.7850(5) -0.3093(4) -0.3947(5) 0.0399(15) Uani 1 2 a d . . .
H36A H -0.8568 -0.2775 -0.4335 0.080 Uiso 1 2 a d R . .
C37 C -0.7804(4) -0.3957(5) -0.4158(4) 0.0379(13) Uani 1 2 a d . . .
H37A H -0.8507 -0.4249 -0.4677 0.080 Uiso 1 2 a d R . .
C38 C -0.6745(5) -0.4440(4) -0.3624(4) 0.0305(13) Uani 1 2 a d . . .
H38A H -0.6715 -0.5050 -0.3795 0.080 Uiso 1 2 a d R . .
C39 C -0.1865(4) -0.5978(3) 0.0091(4) 0.0201(11) Uani 1 2 a d . . .
C40 C -0.1689(4) -0.6407(3) -0.0776(4) 0.0295(13) Uani 1 2 a d . . .
H40A H -0.1555 -0.6071 -0.1340 0.080 Uiso 1 2 a d R . .
C41 C -0.1695(5) -0.7317(3) -0.0814(5) 0.0341(14) Uani 1 2 a d . . .
H41A H -0.1545 -0.7614 -0.1396 0.080 Uiso 1 2 a d R . .
C42 C -0.1885(5) -0.7791(4) -0.0001(6) 0.0404(15) Uani 1 2 a d . . .
H42A H -0.1927 -0.8419 -0.0056 0.080 Uiso 1 2 a d R . .
C43 C -0.2060(6) -0.7378(3) 0.0870(5) 0.0411(15) Uani 1 2 a d . . .
H43A H -0.2171 -0.7713 0.1447 0.080 Uiso 1 2 a d R . .
C44 C -0.2040(5) -0.6457(3) 0.0921(4) 0.0327(13) Uani 1 2 a d . . .
H44A H -0.2150 -0.6159 0.1526 0.080 Uiso 1 2 a d R . .
C45 C -0.0219(4) -0.4657(3) 0.1094(4) 0.0202(11) Uani 1 2 a d . . .
C46 C 0.0636(5) -0.5044(3) 0.0823(4) 0.0286(13) Uani 1 2 a d . . .
H46A H 0.0403 -0.5407 0.0147 0.080 Uiso 1 2 a d R . .
C47 C 0.1817(5) -0.4903(4) 0.1524(5) 0.0339(14) Uani 1 2 a d . . .
H47A H 0.2394 -0.5158 0.1323 0.080 Uiso 1 2 a d R . .
C48 C 0.2171(5) -0.4402(4) 0.2516(5) 0.0350(14) Uani 1 2 a d . . .
H48A H 0.2985 -0.4304 0.3003 0.080 Uiso 1 2 a d R . .
C49 C 0.1336(4) -0.4048(5) 0.2800(4) 0.0343(11) Uani 1 2 a d . . .
H49A H 0.1579 -0.3709 0.3498 0.080 Uiso 1 2 a d R . .
C50 C 0.0149(4) -0.4162(4) 0.2107(4) 0.0247(13) Uani 1 2 a d . . .
H50A H -0.0414 -0.3903 0.2325 0.080 Uiso 1 2 a d R . .
B1 B -0.5214(6) -0.9973(5) -0.3050(5) 0.0367(17) Uani 1 2 a d . . .
F1 F -0.4560(3) -0.9449(2) -0.2114(2) 0.0429(9) Uani 1 2 a d . . .
F2 F -0.5234(4) -0.9591(3) -0.4048(3) 0.0645(11) Uani 1 2 a d . . .
F3 F -0.6335(3) -1.0058(3) -0.3139(4) 0.0752(13) Uani 1 2 a d . . .
F4 F -0.4708(4) -1.0790(3) -0.2894(3) 0.0640(13) Uani 1 2 a d . . .

loop_
_atom_site_aniso_label
_atom_site_aniso_U_11
_atom_site_aniso_U_22
_atom_site_aniso_U_33
_atom_site_aniso_U_23
_atom_site_aniso_U_13
_atom_site_aniso_U_12
Rh1 0.01744(18) 0.01936(17) 0.02057(17) 0.0020(2) 0.00797(14) -0.0012(2)
P2 0.0174(7) 0.0193(7) 0.0206(6) 0.0014(5) 0.0083(6) 0.0011(5)
P1 0.0165(7) 0.0211(7) 0.0208(6) -0.0011(5) 0.0067(6) -0.0016(5)
O1 0.0225(19) 0.0246(19) 0.0209(17) 0.0041(14) 0.0127(15) 0.0052(15)
O2 0.022(2) 0.031(2) 0.0267(19) -0.0109(15) 0.0097(16) -0.0081(16)
N1 0.017(2) 0.023(2) 0.023(2) -0.0026(17) 0.0122(18) -0.0042(17)
C1 0.027(3) 0.019(3) 0.021(3) 0.012(2) 0.004(2) 0.001(2)
C2 0.030(3) 0.032(3) 0.009(2) 0.009(2) 0.000(2) 0.000(2)
C3 0.043(3) 0.039(4) 0.033(3) -0.005(3) 0.016(3) -0.004(3)
C4 0.040(3) 0.039(4) 0.038(3) 0.004(2) 0.019(3) 0.007(2)
C5 0.017(2) 0.032(4) 0.033(2) 0.004(3) 0.014(2) -0.002(3)
C6 0.015(3) 0.031(3) 0.032(3) 0.005(2) 0.002(2) -0.015(2)
C7 0.039(4) 0.030(3) 0.030(3) 0.000(2) 0.009(3) -0.003(3)
C8 0.041(4) 0.029(3) 0.037(3) 0.002(2) 0.014(3) -0.001(3)
C9 0.021(2) 0.023(3) 0.026(2) -0.010(2) 0.010(2) 0.002(2)
C10 0.018(3) 0.021(3) 0.019(2) -0.0012(18) 0.008(2) 0.005(2)
C11 0.026(3) 0.028(3) 0.025(3) -0.010(2) 0.014(2) -0.006(2)
C12 0.025(3) 0.020(3) 0.022(3) 0.002(2) 0.005(2) 0.003(2)
C13 0.029(3) 0.039(3) 0.025(3) -0.004(2) 0.006(3) 0.010(3)
C14 0.049(4) 0.044(4) 0.026(3) -0.001(3) 0.012(3) 0.019(3)
C15 0.059(5) 0.032(3) 0.029(3) -0.008(3) 0.006(3) 0.011(3)
C16 0.041(4) 0.020(3) 0.030(3) 0.002(2) -0.002(3) 0.002(3)
C17 0.058(5) 0.026(3) 0.028(3) 0.006(3) -0.013(3) -0.012(3)
C18 0.054(5) 0.041(4) 0.042(4) 0.016(3) -0.002(4) -0.022(3)
C19 0.040(4) 0.046(4) 0.040(3) 0.009(3) 0.006(3) -0.014(3)
C20 0.027(3) 0.034(3) 0.031(3) 0.005(2) -0.001(3) -0.005(3)
C21 0.031(3) 0.020(3) 0.018(2) 0.001(2) 0.002(2) 0.003(2)
C22 0.013(2) 0.024(3) 0.023(2) -0.001(2) 0.007(2) -0.005(2)
C23 0.031(3) 0.030(3) 0.030(3) 0.007(2) 0.016(2) 0.000(3)
C24 0.049(4) 0.029(3) 0.052(4) 0.014(3) 0.028(3) -0.005(3)
C25 0.019(3) 0.030(3) 0.030(3) -0.005(2) 0.012(2) -0.004(2)
C26 0.017(3) 0.047(4) 0.045(3) -0.001(3) 0.008(3) -0.007(3)
C27 0.019(3) 0.022(3) 0.027(3) -0.005(2) 0.014(2) -0.005(2)
C28 0.039(3) 0.030(3) 0.029(3) -0.002(2) 0.018(3) -0.002(3)
C29 0.046(4) 0.044(4) 0.041(3) -0.009(3) 0.029(3) -0.004(3)
C30 0.039(4) 0.029(3) 0.053(4) -0.018(3) 0.022(3) -0.001(3)
C31 0.022(3) 0.031(4) 0.048(4) -0.004(3) 0.012(3) 0.000(3)
C32 0.021(3) 0.026(3) 0.032(3) -0.005(2) 0.014(2) -0.006(2)
C33 0.019(2) 0.029(2) 0.020(2) 0.005(3) 0.0089(18) -0.005(3)
C34 0.034(3) 0.028(3) 0.029(3) 0.001(2) 0.017(3) -0.004(3)
C35 0.040(4) 0.030(3) 0.042(3) 0.008(3) 0.018(3) 0.005(3)
C36 0.031(3) 0.038(4) 0.043(3) 0.014(3) 0.009(3) 0.014(3)
C37 0.030(3) 0.044(3) 0.033(3) 0.018(4) 0.007(2) 0.005(4)
C38 0.027(3) 0.033(3) 0.023(3) 0.002(2) 0.004(2) -0.003(2)
C39 0.016(3) 0.016(3) 0.023(2) 0.005(2) 0.002(2) 0.000(2)
C40 0.021(3) 0.036(3) 0.026(3) -0.003(2) 0.005(2) 0.000(2)
C41 0.021(3) 0.031(3) 0.046(3) -0.006(3) 0.011(3) -0.001(2)
C42 0.029(3) 0.027(3) 0.062(4) 0.006(3) 0.017(3) 0.004(3)
C43 0.055(4) 0.022(3) 0.053(4) 0.003(3) 0.029(3) -0.003(3)
C44 0.037(3) 0.032(3) 0.032(3) 0.002(2) 0.017(3) -0.002(2)
C45 0.016(3) 0.019(3) 0.020(2) 0.006(2) 0.003(2) 0.000(2)
C46 0.031(3) 0.023(3) 0.035(3) 0.003(2) 0.017(3) -0.001(2)
C47 0.023(3) 0.038(3) 0.043(3) 0.008(3) 0.016(3) 0.003(2)
C48 0.023(3) 0.037(3) 0.041(3) 0.004(2) 0.010(3) 0.000(2)
C49 0.027(3) 0.042(3) 0.027(2) 0.004(4) 0.005(2) 0.001(4)
C50 0.020(2) 0.029(4) 0.020(2) 0.001(2) 0.004(2) 0.004(2)
B1 0.031(4) 0.051(5) 0.026(3) -0.007(3) 0.010(3) 0.003(3)
F1 0.041(2) 0.058(2) 0.0305(16) -0.0108(14) 0.0159(15) -0.0135(16)
F2 0.077(3) 0.080(3) 0.0309(18) 0.0084(18) 0.0189(19) 0.019(2)
F3 0.030(2) 0.114(4) 0.083(3) -0.048(3) 0.026(2) -0.016(2)
F4 0.087(3) 0.048(3) 0.061(3) -0.002(2) 0.036(2) 0.023(2)

loop_
_atom_type_symbol
_atom_type_description
_atom_type_scat_dispersion_real
_atom_type_scat_dispersion_imag
_atom_type_scat_source
C C 0.0033 0.0016 'International Tables Vol C Tables 4.2.6.8 and 6.1.1.4'
H H 0.0000 0.0000 'International Tables Vol C Tables 4.2.6.8 and 6.1.1.4'
B B 0.0013 0.0007 'International Tables Vol C Tables 4.2.6.8 and 6.1.1.4'
N N 0.0061 0.0033 'International Tables Vol C Tables 4.2.6.8 and 6.1.1.4'
O O 0.0106 0.0060 'International Tables Vol C Tables 4.2.6.8 and 6.1.1.4'
F F 0.0171 0.0103 'International Tables Vol C Tables 4.2.6.8 and 6.1.1.4'
P P 0.1023 0.0942 'International Tables Vol C Tables 4.2.6.8 and 6.1.1.4'
Rh Rh -1.1178 0.9187 'International Tables Vol C Tables 4.2.6.8 and 6.1.1.4'

loop_
_geom_angle_atom_site_label_1
_geom_angle_atom_site_label_2
_geom_angle_atom_site_label_3
_geom_angle
_geom_angle_site_symmetry_1
_geom_angle_site_symmetry_3
_geom_angle_publ_flag
C5 Rh1 C6 35.9(2) . . ?
C5 Rh1 P2 94.42(14) . . ?
C6 Rh1 P2 89.92(14) . . ?
C5 Rh1 C2 79.50(19) . . ?
C6 Rh1 C2 93.44(19) . . ?
P2 Rh1 C2 164.07(13) . . ?
C5 Rh1 C1 84.8(2) . . ?
C6 Rh1 C1 77.76(18) . . ?
P2 Rh1 C1 160.00(12) . . ?
C2 Rh1 C1 34.97(18) . . ?
C5 Rh1 P1 156.44(15) . . ?
C6 Rh1 P1 167.55(16) . . ?
P2 Rh1 P1 89.80(5) . . ?
C2 Rh1 P1 90.22(14) . . ?
C1 Rh1 P1 98.86(14) . . ?
O1 P2 C39 103.6(2) . . ?
O1 P2 C45 100.0(2) . . ?
C39 P2 C45 100.1(2) . . ?
O1 P2 Rh1 113.10(13) . . ?
C39 P2 Rh1 118.24(15) . . ?
C45 P2 Rh1 119.07(16) . . ?
N1 P1 C33 103.62(19) . . ?
N1 P1 C27 105.5(2) . . ?
C33 P1 C27 104.0(3) . . ?
N1 P1 Rh1 116.44(14) . . ?
C33 P1 Rh1 118.35(19) . . ?
C27 P1 Rh1 107.57(17) . . ?
C10 O1 P2 117.4(3) . . ?
C12 O2 C11 116.2(4) . . ?
C9 N1 C22 109.9(4) . . ?
C9 N1 P1 118.2(3) . . ?
C22 N1 P1 118.7(3) . . ?
C2 C1 C8 125.3(5) . . ?
C2 C1 Rh1 71.5(3) . . ?
C8 C1 Rh1 111.9(3) . . ?
C2 C1 H1A 113.5 . . ?
C8 C1 H1A 113.6 . . ?
Rh1 C1 H1A 113.6 . . ?
C1 C2 C3 126.8(5) . . ?
C1 C2 Rh1 73.5(3) . . ?
C3 C2 Rh1 105.0(3) . . ?
C1 C2 H2A 113.9 . . ?
C3 C2 H2A 114.6 . . ?
Rh1 C2 H2A 113.5 . . ?
C2 C3 C4 115.2(5) . . ?
C2 C3 H3A 108.8 . . ?
C4 C3 H3A 109.7 . . ?
C2 C3 H3B 107.7 . . ?
C4 C3 H3B 107.5 . . ?
H3A C3 H3B 107.6 . . ?
C5 C4 C3 112.3(5) . . ?
C5 C4 H4A 108.9 . . ?
C3 C4 H4A 107.9 . . ?
C5 C4 H4B 110.1 . . ?
C3 C4 H4B 109.8 . . ?
H4A C4 H4B 107.9 . . ?
C6 C5 C4 125.3(5) . . ?
C6 C5 Rh1 72.2(3) . . ?
C4 C5 Rh1 112.2(3) . . ?
C6 C5 H5A 113.4 . . ?
C4 C5 H5A 113.2 . . ?
Rh1 C5 H5A 113.5 . . ?
C5 C6 C7 127.7(5) . . ?
C5 C6 Rh1 71.9(3) . . ?
C7 C6 Rh1 109.1(3) . . ?
C5 C6 H6A 113.9 . . ?
C7 C6 H6A 113.0 . . ?
Rh1 C6 H6A 112.9 . . ?
C6 C7 C8 113.4(4) . . ?
C6 C7 H7A 108.7 . . ?
C8 C7 H7A 108.2 . . ?
C6 C7 H7B 109.5 . . ?
C8 C7 H7B 109.1 . . ?
H7A C7 H7B 107.8 . . ?
C1 C8 C7 112.6(4) . . ?
C1 C8 H8A 109.1 . . ?
C7 C8 H8A 109.4 . . ?
C1 C8 H8B 108.6 . . ?
C7 C8 H8B 109.3 . . ?
H8A C8 H8B 107.7 . . ?
N1 C9 C10 116.3(4) . . ?
N1 C9 H9A 108.1 . . ?
C10 C9 H9A 108.3 . . ?
N1 C9 H9B 108.3 . . ?
C10 C9 H9B 108.1 . . ?
H9A C9 H9B 107.3 . . ?
O1 C10 C11 108.2(4) . . ?
O1 C10 C9 111.3(4) . . ?
C11 C10 C9 106.9(4) . . ?
O1 C10 H10A 110.3 . . ?
C11 C10 H10A 110.2 . . ?
C9 C10 H10A 110.0 . . ?
O2 C11 C10 108.9(4) . . ?
O2 C11 H11A 109.4 . . ?
C10 C11 H11A 109.9 . . ?
O2 C11 H11B 110.1 . . ?
C10 C11 H11B 110.1 . . ?
H11A C11 H11B 108.3 . . ?
C13 C12 O2 123.0(5) . . ?
C13 C12 C21 122.5(5) . . ?
O2 C12 C21 114.5(5) . . ?
C12 C13 C14 118.7(6) . . ?
C12 C13 H13A 120.6 . . ?
C14 C13 H13A 120.6 . . ?
C15 C14 C13 121.5(6) . . ?
C15 C14 H14A 119.0 . . ?
C13 C14 H14A 119.5 . . ?
C14 C15 C16 119.8(5) . . ?
C14 C15 H15A 120.1 . . ?
C16 C15 H15A 120.0 . . ?
C15 C16 C21 120.1(5) . . ?
C15 C16 C17 121.7(6) . . ?
C21 C16 C17 118.2(6) . . ?
C18 C17 C16 120.6(6) . . ?
C18 C17 H17A 119.9 . . ?
C16 C17 H17A 119.5 . . ?
C17 C18 C19 121.2(6) . . ?
C17 C18 H18A 119.2 . . ?
C19 C18 H18A 119.5 . . ?
C20 C19 C18 118.6(7) . . ?
C20 C19 H19A 121.1 . . ?
C18 C19 H19A 120.3 . . ?
C21 C20 C19 122.0(6) . . ?
C21 C20 H20A 118.9 . . ?
C19 C20 H20A 119.0 . . ?
C20 C21 C12 123.4(5) . . ?
C20 C21 C16 119.3(5) . . ?
C12 C21 C16 117.3(5) . . ?
N1 C22 C25 113.6(4) . . ?
N1 C22 C23 106.8(4) . . ?
C25 C22 C23 113.8(4) . . ?
N1 C22 H22A 107.4 . . ?
C25 C22 H22A 107.6 . . ?
C23 C22 H22A 107.4 . . ?
C24 C23 C22 113.9(4) . . ?
C24 C23 H23A 109.0 . . ?
C22 C23 H23A 108.8 . . ?
C24 C23 H23B 108.7 . . ?
C22 C23 H23B 108.5 . . ?
H23A C23 H23B 107.9 . . ?
C23 C24 H24A 110.0 . . ?
C23 C24 H24B 109.0 . . ?
H24A C24 H24B 109.5 . . ?
C23 C24 H24C 109.4 . . ?
H24A C24 H24C 109.5 . . ?
H24B C24 H24C 109.5 . . ?
C22 C25 C26 115.4(4) . . ?
C22 C25 H25A 108.0 . . ?
C26 C25 H25A 108.3 . . ?
C22 C25 H25B 108.8 . . ?
C26 C25 H25B 108.6 . . ?
H25A C25 H25B 107.5 . . ?
C25 C26 H26A 109.7 . . ?
C25 C26 H26B 109.5 . . ?
H26A C26 H26B 109.5 . . ?
C25 C26 H26C 109.2 . . ?
H26A C26 H26C 109.5 . . ?
H26B C26 H26C 109.5 . . ?
C32 C27 C28 119.2(5) . . ?
C32 C27 P1 122.6(4) . . ?
C28 C27 P1 118.0(4) . . ?
C29 C28 C27 119.8(5) . . ?
C29 C28 H28A 120.4 . . ?
C27 C28 H28A 119.8 . . ?
C30 C29 C28 120.2(5) . . ?
C30 C29 H29A 119.8 . . ?
C28 C29 H29A 120.0 . . ?
C29 C30 C31 120.4(5) . . ?
C29 C30 H30A 120.2 . . ?
C31 C30 H30A 119.4 . . ?
C30 C31 C32 119.3(6) . . ?
C30 C31 H31A 120.2 . . ?
C32 C31 H31A 120.5 . . ?
C27 C32 C31 121.0(5) . . ?
C27 C32 H32A 119.5 . . ?
C31 C32 H32A 119.4 . . ?
C34 C33 C38 119.1(5) . . ?
C34 C33 P1 118.4(4) . . ?
C38 C33 P1 121.6(5) . . ?
C33 C34 C35 121.2(5) . . ?
C33 C34 H34A 119.2 . . ?
C35 C34 H34A 119.6 . . ?
C36 C35 C34 119.7(5) . . ?
C36 C35 H35A 120.1 . . ?
C34 C35 H35A 120.1 . . ?
C37 C36 C35 120.0(5) . . ?
C37 C36 H36A 120.2 . . ?
C35 C36 H36A 119.8 . . ?
C36 C37 C38 121.5(5) . . ?
C36 C37 H37A 118.9 . . ?
C38 C37 H37A 119.6 . . ?
C33 C38 C37 118.4(6) . . ?
C33 C38 H38A 120.6 . . ?
C37 C38 H38A 121.0 . . ?
C44 C39 C40 120.1(5) . . ?
C44 C39 P2 121.0(4) . . ?
C40 C39 P2 118.8(4) . . ?
C41 C40 C39 120.0(5) . . ?
C41 C40 H40A 120.4 . . ?
C39 C40 H40A 119.6 . . ?
C42 C41 C40 119.9(6) . . ?
C42 C41 H41A 120.1 . . ?
C40 C41 H41A 119.9 . . ?
C41 C42 C43 121.1(5) . . ?
C41 C42 H42A 119.5 . . ?
C43 C42 H42A 119.3 . . ?
C42 C43 C44 119.2(6) . . ?
C42 C43 H43A 120.7 . . ?
C44 C43 H43A 120.1 . . ?
C39 C44 C43 119.7(5) . . ?
C39 C44 H44A 119.9 . . ?
C43 C44 H44A 120.4 . . ?
C50 C45 C46 118.3(4) . . ?
C50 C45 P2 120.1(4) . . ?
C46 C45 P2 121.6(4) . . ?
C47 C46 C45 120.6(5) . . ?
C47 C46 H46A 119.6 . . ?
C45 C46 H46A 119.8 . . ?
C48 C47 C46 120.5(5) . . ?
C48 C47 H47A 119.4 . . ?
C46 C47 H47A 120.1 . . ?
C49 C48 C47 118.8(5) . . ?
C49 C48 H48A 120.4 . . ?
C47 C48 H48A 120.8 . . ?
C48 C49 C50 122.1(5) . . ?
C48 C49 H49A 119.0 . . ?
C50 C49 H49A 118.9 . . ?
C49 C50 C45 119.6(5) . . ?
C49 C50 H50A 120.2 . . ?
C45 C50 H50A 120.2 . . ?
F4 B1 F1 109.3(5) . . ?
F4 B1 F3 109.1(6) . . ?
F1 B1 F3 109.6(5) . . ?
F4 B1 F2 109.3(5) . . ?
F1 B1 F2 108.6(5) . . ?
F3 B1 F2 110.9(5) . . ?

loop_
_geom_bond_atom_site_label_1
_geom_bond_atom_site_label_2
_geom_bond_distance
_geom_bond_site_symmetry_2
_geom_bond_publ_flag
Rh1 C5 2.228(5) . ?
Rh1 C6 2.232(5) . ?
Rh1 P2 2.2849(14) . ?
Rh1 C2 2.290(4) . ?
Rh1 C1 2.316(4) . ?
Rh1 P1 2.3440(15) . ?
P2 O1 1.626(4) . ?
P2 C39 1.806(5) . ?
P2 C45 1.827(5) . ?
P1 N1 1.699(4) . ?
P1 C33 1.836(5) . ?
P1 C27 1.846(5) . ?
O1 C10 1.447(5) . ?
O2 C12 1.389(6) . ?
O2 C11 1.439(6) . ?
N1 C9 1.479(6) . ?
N1 C22 1.517(6) . ?
C1 C2 1.384(7) . ?
C1 C8 1.502(7) . ?
C1 H1A 0.9600 . ?
C2 C3 1.482(8) . ?
C2 H2A 0.9600 . ?
C3 C4 1.539(7) . ?
C3 H3A 0.9600 . ?
C3 H3B 0.9600 . ?
C4 C5 1.527(7) . ?
C4 H4A 0.9600 . ?
C4 H4B 0.9600 . ?
C5 C6 1.374(8) . ?
C5 H5A 0.9599 . ?
C6 C7 1.507(8) . ?
C6 H6A 0.9600 . ?
C7 C8 1.529(7) . ?
C7 H7A 0.9599 . ?
C7 H7B 0.9600 . ?
C8 H8A 0.9600 . ?
C8 H8B 0.9601 . ?
C9 C10 1.537(7) . ?
C9 H9A 0.9599 . ?
C9 H9B 0.9599 . ?
C10 C11 1.507(6) . ?
C10 H10A 0.9600 . ?
C11 H11A 0.9600 . ?
C11 H11B 0.9601 . ?
C12 C13 1.355(8) . ?
C12 C21 1.428(7) . ?
C13 C14 1.425(7) . ?
C13 H13A 0.9600 . ?
C14 C15 1.369(9) . ?
C14 H14A 0.9600 . ?
C15 C16 1.409(9) . ?
C15 H15A 0.9601 . ?
C16 C21 1.429(8) . ?
C16 C17 1.431(9) . ?
C17 C18 1.376(10) . ?
C17 H17A 0.9601 . ?
C18 C19 1.406(9) . ?
C18 H18A 0.9600 . ?
C19 C20 1.396(8) . ?
C19 H19A 0.9600 . ?
C20 C21 1.391(8) . ?
C20 H20A 0.9600 . ?
C22 C25 1.533(7) . ?
C22 C23 1.549(7) . ?
C22 H22A 0.9599 . ?
C23 C24 1.518(8) . ?
C23 H23A 0.9600 . ?
C23 H23B 0.9600 . ?
C24 H24A 0.9600 . ?
C24 H24B 0.9599 . ?
C24 H24C 0.9600 . ?
C25 C26 1.545(7) . ?
C25 H25A 0.9600 . ?
C25 H25B 0.9599 . ?
C26 H26A 0.9600 . ?
C26 H26B 0.9600 . ?
C26 H26C 0.9600 . ?
C27 C32 1.382(7) . ?
C27 C28 1.400(7) . ?
C28 C29 1.397(8) . ?
C28 H28A 0.9600 . ?
C29 C30 1.382(8) . ?
C29 H29A 0.9600 . ?
C30 C31 1.384(9) . ?
C30 H30A 0.9600 . ?
C31 C32 1.397(8) . ?
C31 H31A 0.9599 . ?
C32 H32A 0.9600 . ?
C33 C34 1.382(9) . ?
C33 C38 1.390(7) . ?
C34 C35 1.398(8) . ?
C34 H34A 0.9599 . ?
C35 C36 1.371(8) . ?
C35 H35A 0.9599 . ?
C36 C37 1.352(10) . ?
C36 H36A 0.9600 . ?
C37 C38 1.424(8) . ?
C37 H37A 0.9600 . ?
C38 H38A 0.9601 . ?
C39 C44 1.386(7) . ?
C39 C40 1.388(7) . ?
C40 C41 1.388(7) . ?
C40 H40A 0.9599 . ?
C41 C42 1.373(8) . ?
C41 H41A 0.9600 . ?
C42 C43 1.382(9) . ?
C42 H42A 0.9599 . ?
C43 C44 1.405(7) . ?
C43 H43A 0.9600 . ?
C44 H44A 0.9600 . ?
C45 C50 1.395(7) . ?
C45 C46 1.407(8) . ?
C46 C47 1.392(8) . ?
C46 H46A 0.9601 . ?
C47 C48 1.380(8) . ?
C47 H47A 0.9600 . ?
C48 C49 1.375(8) . ?
C48 H48A 0.9601 . ?
C49 C50 1.390(7) . ?
C49 H49A 0.9599 . ?
C50 H50A 0.9600 . ?
B1 F4 1.377(8) . ?
B1 F1 1.379(7) . ?
B1 F3 1.386(8) . ?
B1 F2 1.396(8) . ?

loop_
_geom_torsion_atom_site_label_1
_geom_torsion_atom_site_label_2
_geom_torsion_atom_site_label_3
_geom_torsion_atom_site_label_4
_geom_torsion
_geom_torsion_site_symmetry_1
_geom_torsion_site_symmetry_2
_geom_torsion_site_symmetry_3
_geom_torsion_site_symmetry_4
_geom_torsion_publ_flag
C5 Rh1 P2 O1 142.8(2) . . . . ?
C6 Rh1 P2 O1 107.2(2) . . . . ?
C2 Rh1 P2 O1 -150.5(5) . . . . ?
C1 Rh1 P2 O1 55.8(4) . . . . ?
P1 Rh1 P2 O1 -60.38(15) . . . . ?
C5 Rh1 P2 C39 -95.8(2) . . . . ?
C6 Rh1 P2 C39 -131.5(3) . . . . ?
C2 Rh1 P2 C39 -29.1(6) . . . . ?
C1 Rh1 P2 C39 177.1(5) . . . . ?
P1 Rh1 P2 C39 60.9(2) . . . . ?
C5 Rh1 P2 C45 25.9(2) . . . . ?
C6 Rh1 P2 C45 -9.8(2) . . . . ?
C2 Rh1 P2 C45 92.6(6) . . . . ?
C1 Rh1 P2 C45 -61.2(5) . . . . ?
P1 Rh1 P2 C45 -177.31(19) . . . . ?
C5 Rh1 P1 N1 132.1(4) . . . . ?
C6 Rh1 P1 N1 -57.2(7) . . . . ?
P2 Rh1 P1 N1 31.52(16) . . . . ?
C2 Rh1 P1 N1 -164.4(2) . . . . ?
C1 Rh1 P1 N1 -130.4(2) . . . . ?
C5 Rh1 P1 C33 -103.3(4) . . . . ?
C6 Rh1 P1 C33 67.4(7) . . . . ?
P2 Rh1 P1 C33 156.1(2) . . . . ?
C2 Rh1 P1 C33 -39.9(2) . . . . ?
C1 Rh1 P1 C33 -5.8(2) . . . . ?
C5 Rh1 P1 C27 14.1(4) . . . . ?
C6 Rh1 P1 C27 -175.2(6) . . . . ?
P2 Rh1 P1 C27 -86.53(17) . . . . ?
C2 Rh1 P1 C27 77.5(2) . . . . ?
C1 Rh1 P1 C27 111.6(2) . . . . ?
C39 P2 O1 C10 -135.3(3) . . . . ?
C45 P2 O1 C10 121.6(3) . . . . ?
Rh1 P2 O1 C10 -6.1(3) . . . . ?
C33 P1 N1 C9 -81.9(4) . . . . ?
C27 P1 N1 C9 169.1(3) . . . . ?
Rh1 P1 N1 C9 49.9(4) . . . . ?
C33 P1 N1 C22 55.2(4) . . . . ?
C27 P1 N1 C22 -53.9(4) . . . . ?
Rh1 P1 N1 C22 -173.0(3) . . . . ?
C5 Rh1 C1 C2 79.0(3) . . . . ?
C6 Rh1 C1 C2 114.7(4) . . . . ?
P2 Rh1 C1 C2 167.8(3) . . . . ?
P1 Rh1 C1 C2 -77.5(3) . . . . ?
C5 Rh1 C1 C8 -42.4(4) . . . . ?
C6 Rh1 C1 C8 -6.8(4) . . . . ?
P2 Rh1 C1 C8 46.3(7) . . . . ?
C2 Rh1 C1 C8 -121.4(6) . . . . ?
P1 Rh1 C1 C8 161.0(4) . . . . ?
C8 C1 C2 C3 7.5(7) . . . . ?
Rh1 C1 C2 C3 -96.7(5) . . . . ?
C8 C1 C2 Rh1 104.2(4) . . . . ?
C5 Rh1 C2 C1 -96.1(4) . . . . ?
C6 Rh1 C2 C1 -62.8(4) . . . . ?
P2 Rh1 C2 C1 -164.7(4) . . . . ?
P1 Rh1 C2 C1 105.3(3) . . . . ?
C5 Rh1 C2 C3 28.6(4) . . . . ?
C6 Rh1 C2 C3 61.8(4) . . . . ?
P2 Rh1 C2 C3 -40.1(8) . . . . ?
C1 Rh1 C2 C3 124.6(5) . . . . ?
P1 Rh1 C2 C3 -130.1(4) . . . . ?
C1 C2 C3 C4 36.3(8) . . . . ?
Rh1 C2 C3 C4 -44.1(6) . . . . ?
C2 C3 C4 C5 37.6(8) . . . . ?
C3 C4 C5 C6 -92.8(6) . . . . ?
C3 C4 C5 Rh1 -9.4(6) . . . . ?
P2 Rh1 C5 C6 -83.7(3) . . . . ?
C2 Rh1 C5 C6 111.1(3) . . . . ?
C1 Rh1 C5 C6 76.2(3) . . . . ?
P1 Rh1 C5 C6 176.6(3) . . . . ?
C6 Rh1 C5 C4 -121.7(6) . . . . ?
P2 Rh1 C5 C4 154.6(4) . . . . ?
C2 Rh1 C5 C4 -10.6(4) . . . . ?
C1 Rh1 C5 C4 -45.5(4) . . . . ?
P1 Rh1 C5 C4 54.9(6) . . . . ?
C4 C5 C6 C7 4.5(9) . . . . ?
Rh1 C5 C6 C7 -100.5(5) . . . . ?
C4 C5 C6 Rh1 105.0(5) . . . . ?
P2 Rh1 C6 C5 97.7(3) . . . . ?
C2 Rh1 C6 C5 -66.8(3) . . . . ?
C1 Rh1 C6 C5 -98.2(3) . . . . ?
P1 Rh1 C6 C5 -173.7(5) . . . . ?
C5 Rh1 C6 C7 124.5(5) . . . . ?
P2 Rh1 C6 C7 -137.8(4) . . . . ?
C2 Rh1 C6 C7 57.8(4) . . . . ?
C1 Rh1 C6 C7 26.3(4) . . . . ?
P1 Rh1 C6 C7 -49.1(8) . . . . ?
C5 C6 C7 C8 37.8(8) . . . . ?
Rh1 C6 C7 C8 -43.6(6) . . . . ?
C2 C1 C8 C7 -96.4(6) . . . . ?
Rh1 C1 C8 C7 -14.1(6) . . . . ?
C6 C7 C8 C1 38.7(7) . . . . ?
C22 N1 C9 C10 159.9(4) . . . . ?
P1 N1 C9 C10 -59.5(5) . . . . ?
P2 O1 C10 C11 -146.6(3) . . . . ?
P2 O1 C10 C9 96.3(4) . . . . ?
N1 C9 C10 O1 -44.7(6) . . . . ?
N1 C9 C10 C11 -162.6(4) . . . . ?
C12 O2 C11 C10 175.2(4) . . . . ?
O1 C10 C11 O2 74.3(5) . . . . ?
C9 C10 C11 O2 -165.8(4) . . . . ?
C11 O2 C12 C13 -3.4(7) . . . . ?
C11 O2 C12 C21 176.2(4) . . . . ?
O2 C12 C13 C14 -179.9(4) . . . . ?
C21 C12 C13 C14 0.6(8) . . . . ?
C12 C13 C14 C15 -2.8(8) . . . . ?
C13 C14 C15 C16 3.0(9) . . . . ?
C14 C15 C16 C21 -0.9(8) . . . . ?
C14 C15 C16 C17 179.8(5) . . . . ?
C15 C16 C17 C18 177.9(6) . . . . ?
C21 C16 C17 C18 -1.4(8) . . . . ?
C16 C17 C18 C19 3.1(9) . . . . ?
C17 C18 C19 C20 -1.8(9) . . . . ?
C18 C19 C20 C21 -1.1(8) . . . . ?
C19 C20 C21 C12 -176.7(5) . . . . ?
C19 C20 C21 C16 2.7(8) . . . . ?
C13 C12 C21 C20 -179.1(5) . . . . ?
O2 C12 C21 C20 1.3(7) . . . . ?
C13 C12 C21 C16 1.4(7) . . . . ?
O2 C12 C21 C16 -178.2(4) . . . . ?
C15 C16 C21 C20 179.2(5) . . . . ?
C17 C16 C21 C20 -1.4(7) . . . . ?
C15 C16 C21 C12 -1.3(7) . . . . ?
C17 C16 C21 C12 178.1(4) . . . . ?
C9 N1 C22 C25 45.3(5) . . . . ?
P1 N1 C22 C25 -95.1(4) . . . . ?
C9 N1 C22 C23 -81.0(4) . . . . ?
P1 N1 C22 C23 138.6(3) . . . . ?
N1 C22 C23 C24 176.1(4) . . . . ?
C25 C22 C23 C24 50.0(6) . . . . ?
N1 C22 C25 C26 150.7(4) . . . . ?
C23 C22 C25 C26 -86.9(5) . . . . ?
N1 P1 C27 C32 -21.6(5) . . . . ?
C33 P1 C27 C32 -130.4(4) . . . . ?
Rh1 P1 C27 C32 103.3(4) . . . . ?
N1 P1 C27 C28 163.2(4) . . . . ?
C33 P1 C27 C28 54.4(5) . . . . ?
Rh1 P1 C27 C28 -71.9(4) . . . . ?
C32 C27 C28 C29 -0.1(8) . . . . ?
P1 C27 C28 C29 175.3(4) . . . . ?
C27 C28 C29 C30 0.1(9) . . . . ?
C28 C29 C30 C31 -0.1(9) . . . . ?
C29 C30 C31 C32 -0.1(9) . . . . ?
C28 C27 C32 C31 -0.1(8) . . . . ?
P1 C27 C32 C31 -175.2(4) . . . . ?
C30 C31 C32 C27 0.2(9) . . . . ?
N1 P1 C33 C34 80.4(4) . . . . ?
C27 P1 C33 C34 -169.5(4) . . . . ?
Rh1 P1 C33 C34 -50.2(4) . . . . ?
N1 P1 C33 C38 -88.6(4) . . . . ?
C27 P1 C33 C38 21.6(5) . . . . ?
Rh1 P1 C33 C38 140.8(4) . . . . ?
C38 C33 C34 C35 -0.6(7) . . . . ?
P1 C33 C34 C35 -169.8(4) . . . . ?
C33 C34 C35 C36 2.1(9) . . . . ?
C34 C35 C36 C37 -1.2(9) . . . . ?
C35 C36 C37 C38 -1.1(9) . . . . ?
C34 C33 C38 C37 -1.7(7) . . . . ?
P1 C33 C38 C37 167.2(4) . . . . ?
C36 C37 C38 C33 2.6(8) . . . . ?
O1 P2 C39 C44 -15.7(5) . . . . ?
C45 P2 C39 C44 87.3(4) . . . . ?
Rh1 P2 C39 C44 -141.7(4) . . . . ?
O1 P2 C39 C40 167.8(4) . . . . ?
C45 P2 C39 C40 -89.2(4) . . . . ?
Rh1 P2 C39 C40 41.8(4) . . . . ?
C44 C39 C40 C41 0.2(7) . . . . ?
P2 C39 C40 C41 176.8(4) . . . . ?
C39 C40 C41 C42 0.7(8) . . . . ?
C40 C41 C42 C43 -0.7(9) . . . . ?
C41 C42 C43 C44 -0.1(9) . . . . ?
C40 C39 C44 C43 -1.1(8) . . . . ?
P2 C39 C44 C43 -177.5(4) . . . . ?
C42 C43 C44 C39 1.0(9) . . . . ?
O1 P2 C45 C50 -18.9(4) . . . . ?
C39 P2 C45 C50 -124.8(4) . . . . ?
Rh1 P2 C45 C50 104.8(4) . . . . ?
O1 P2 C45 C46 160.6(4) . . . . ?
C39 P2 C45 C46 54.7(4) . . . . ?
Rh1 P2 C45 C46 -75.8(4) . . . . ?
C50 C45 C46 C47 -2.9(7) . . . . ?
P2 C45 C46 C47 177.7(4) . . . . ?
C45 C46 C47 C48 1.9(8) . . . . ?
C46 C47 C48 C49 0.3(8) . . . . ?
C47 C48 C49 C50 -1.5(10) . . . . ?
C48 C49 C50 C45 0.5(10) . . . . ?
C46 C45 C50 C49 1.7(7) . . . . ?
P2 C45 C50 C49 -178.9(5) . . . . ?
